data_4506704
loop_
_publ_author_name
'Cheng, Ping-Shing'
'Marivel, Samipillai'
'Zang, Shuang-Quan'
'Gao, Guang-Gang'
'Mak, Thomas C. W.'

_publ_section_title
;
 Argentophilic Infinite Chain, Column, and Layer Structures Assembled with
 the Multinuclear Silver(I)--Phenylethynide Supramolecular Synthon
;
_journal_issue 9
_journal_name_full 'Crystal Growth &amp; Design'
_journal_page_first 4519
_journal_paper_doi 10.1021/cg300691n
_journal_volume 12
_journal_year 2012
_chemical_formula_moiety 'C24 H15 Ag6 N3 O9'
_chemical_formula_sum 'C24 H15 Ag6 N3 O9'
_chemical_formula_weight 1136.61
_chemical_name_systematic
; 
 ? 
;
_space_group_IT_number 29
_symmetry_cell_setting orthorhombic
_symmetry_space_group_name_Hall 'P 2c -2ac'
_symmetry_space_group_name_H-M 'P c a 21'
_atom_sites_solution_hydrogens geom
_atom_sites_solution_primary direct
_atom_sites_solution_secondary difmap
_audit_creation_method SHELXL-97
_cell_angle_alpha 90.00
_cell_angle_beta 90.00
_cell_angle_gamma 90.00
_cell_formula_units_Z 4
_cell_length_a 21.9360(10)
_cell_length_b 16.0251(7)
_cell_length_c 7.6037(3)
_cell_measurement_temperature 296(2)
_cell_volume 2672.9(2)
_computing_cell_refinement SAINT(Bruker,2001)
_computing_data_collection APEX2(Bruker,2003)
_computing_data_reduction APEX2(Bruker,2003)
_computing_molecular_graphics DIAMOND
_computing_publication_material 'SHELXL-97 (Sheldrick, 1997)'
_computing_structure_refinement 'SHELXL-97 (Sheldrick, 1997)'
_computing_structure_solution 'SHELXS-97 (Sheldrick, 1997)'
_diffrn_ambient_temperature 296(2)
_diffrn_measured_fraction_theta_full 1.000
_diffrn_measured_fraction_theta_max 1.000
_diffrn_measurement_device_type 'SMART CCD APEX II'
_diffrn_measurement_method '\w and \f'
_diffrn_radiation_monochromator graphite
_diffrn_radiation_source 'fine-focus sealed tube'
_diffrn_radiation_type MoK\a
_diffrn_radiation_wavelength 0.71073
_diffrn_reflns_av_R_equivalents 0.0298
_diffrn_reflns_av_sigmaI/netI 0.0221
_diffrn_reflns_limit_h_max 26
_diffrn_reflns_limit_h_min -26
_diffrn_reflns_limit_k_max 19
_diffrn_reflns_limit_k_min -19
_diffrn_reflns_limit_l_max 9
_diffrn_reflns_limit_l_min -6
_diffrn_reflns_number 36782
_diffrn_reflns_theta_full 25.50
_diffrn_reflns_theta_max 25.50
_diffrn_reflns_theta_min 1.57
_exptl_absorpt_coefficient_mu 4.369
_exptl_absorpt_correction_T_max 0.6691
_exptl_absorpt_correction_T_min 0.4753
_exptl_absorpt_correction_type multi-scan
_exptl_absorpt_process_details SADABS
_exptl_crystal_colour colorless
_exptl_crystal_density_diffrn 2.824
_exptl_crystal_density_method 'not measured'
_exptl_crystal_description needle
_exptl_crystal_F_000 2136
_exptl_crystal_size_max 0.20
_exptl_crystal_size_mid 0.10
_exptl_crystal_size_min 0.10
_refine_diff_density_max 0.766
_refine_diff_density_min -0.795
_refine_diff_density_rms 0.092
_refine_ls_abs_structure_details 'Flack H D (1983), Acta Cryst. A39, 876-881'
_refine_ls_abs_structure_Flack 0.05(3)
_refine_ls_extinction_method none
_refine_ls_goodness_of_fit_ref 1.037
_refine_ls_hydrogen_treatment constr
_refine_ls_matrix_type full
_refine_ls_number_parameters 379
_refine_ls_number_reflns 4511
_refine_ls_number_restraints 1
_refine_ls_restrained_S_all 1.037
_refine_ls_R_factor_all 0.0333
_refine_ls_R_factor_gt 0.0283
_refine_ls_shift/su_max 0.001
_refine_ls_shift/su_mean 0.000
_refine_ls_structure_factor_coef Fsqd
_refine_ls_weighting_details 'calc w=1/[\s^2^(Fo^2^)+(0.0279P)^2^+6.3475P] where P=(Fo^2^+2Fc^2^)/3'
_refine_ls_weighting_scheme calc
_refine_ls_wR_factor_gt 0.0632
_refine_ls_wR_factor_ref 0.0658
_reflns_number_gt 4129
_reflns_number_total 4511
_reflns_threshold_expression >2sigma(I)
_cod_data_source_file cg300691n_si_001.cif
_cod_data_source_block 1
_cod_depositor_comments
;
The following automatic conversions were performed:

'_symmetry_cell_setting' value 'Orthorhombic' changed to
'orthorhombic' according to
/home/saulius/struct/CIF-dictionaries/cif_core.dic dictionary named
'cif_core.dic' version 2.4.2 from 2011-04-26.

Automatic conversion script
Id: cif_fix_values 1891 2012-01-12 08:04:46Z andrius 
;
_cod_original_sg_symbol_H-M Pca2(1)
_cod_database_code 4506704

loop_
_symmetry_equiv_pos_as_xyz
'x, y, z'
'-x, -y, z+1/2'
'x+1/2, -y, z'
'-x+1/2, y, z+1/2'

loop_
_atom_site_label
_atom_site_type_symbol
_atom_site_fract_x
_atom_site_fract_y
_atom_site_fract_z
_atom_site_U_iso_or_equiv
_atom_site_adp_type
_atom_site_occupancy
_atom_site_symmetry_multiplicity
_atom_site_calc_flag
_atom_site_refinement_flags
Ag1 Ag 0.45914(3) 0.02916(3) 0.93120(8) 0.04693(14) Uani 1 1 d .
Ag2 Ag 0.52067(3) 0.13597(4) 0.64779(8) 0.05798(17) Uani 1 1 d .
Ag3 Ag 0.39568(3) 0.16506(3) 1.11275(8) 0.05263(15) Uani 1 1 d .
Ag4 Ag 0.44023(3) -0.10641(4) 0.63983(9) 0.05713(16) Uani 1 1 d .
Ag5 Ag 0.26392(4) 0.07634(4) 0.70084(10) 0.0702(2) Uani 1 1 d .
Ag6 Ag 0.32926(3) -0.01129(4) 1.01362(12) 0.0696(2) Uani 1 1 d .
C1 C 0.4918(3) 0.1532(3) 0.9359(9) 0.0330(13) Uani 1 1 d .
C2 C 0.5108(3) 0.2263(4) 0.9245(9) 0.0319(13) Uani 1 1 d .
C3 C 0.5317(3) 0.3112(4) 0.9146(9) 0.0354(14) Uani 1 1 d .
C4 C 0.5885(4) 0.3279(5) 0.8418(12) 0.054(2) Uani 1 1 d .
H4 H 0.6130 0.2843 0.8029 0.065 Uiso 1 1 calc R
C5 C 0.6085(4) 0.4096(5) 0.8272(13) 0.063(2) Uani 1 1 d .
H5 H 0.6466 0.4206 0.7784 0.075 Uiso 1 1 calc R
C6 C 0.5730(4) 0.4738(4) 0.8836(12) 0.058(2) Uani 1 1 d .
H6 H 0.5866 0.5284 0.8706 0.070 Uiso 1 1 calc R
C7 C 0.5172(4) 0.4588(4) 0.9596(13) 0.060(2) Uani 1 1 d .
H7 H 0.4935 0.5028 1.0009 0.073 Uiso 1 1 calc R
C8 C 0.4964(4) 0.3762(4) 0.9740(11) 0.0516(19) Uani 1 1 d .
H8 H 0.4586 0.3654 1.0240 0.062 Uiso 1 1 calc R
C9 C 0.4143(3) -0.0877(4) 0.9350(10) 0.0351(14) Uani 1 1 d .
C10 C 0.3844(3) -0.1522(4) 0.9307(9) 0.0346(14) Uani 1 1 d .
C11 C 0.3526(3) -0.2316(4) 0.9254(10) 0.0381(15) Uani 1 1 d .
C12 C 0.3808(4) -0.2989(4) 0.8469(11) 0.0514(19) Uani 1 1 d .
H12 H 0.4190 -0.2928 0.7953 0.062 Uiso 1 1 calc R
C13 C 0.3515(5) -0.3765(5) 0.8459(13) 0.068(3) Uani 1 1 d .
H13 H 0.3704 -0.4227 0.7959 0.081 Uiso 1 1 calc R
C14 C 0.2947(4) -0.3838(5) 0.9190(12) 0.064(2) Uani 1 1 d .
H14 H 0.2749 -0.4351 0.9170 0.077 Uiso 1 1 calc R
C15 C 0.2665(4) -0.3160(5) 0.9956(13) 0.067(2) Uani 1 1 d .
H15 H 0.2278 -0.3217 1.0443 0.080 Uiso 1 1 calc R
C16 C 0.2952(3) -0.2412(5) 0.9999(11) 0.0503(19) Uani 1 1 d .
H16 H 0.2763 -0.1958 1.0532 0.060 Uiso 1 1 calc R
C17 C 0.3002(3) 0.1176(4) 0.9857(9) 0.0377(15) Uani 1 1 d .
C18 C 0.2991(3) 0.1860(4) 0.9178(9) 0.0347(14) Uani 1 1 d .
C19 C 0.2939(3) 0.2686(4) 0.8409(9) 0.0364(15) Uani 1 1 d .
C20 C 0.2369(3) 0.3043(4) 0.8147(10) 0.0446(17) Uani 1 1 d .
H20 H 0.2019 0.2758 0.8490 0.054 Uiso 1 1 calc R
C21 C 0.2321(4) 0.3822(5) 0.7375(12) 0.060(2) Uani 1 1 d .
H21 H 0.1941 0.4067 0.7209 0.072 Uiso 1 1 calc R
C22 C 0.2846(5) 0.4234(4) 0.6853(12) 0.067(3) Uani 1 1 d .
H22 H 0.2816 0.4758 0.6331 0.080 Uiso 1 1 calc R
C23 C 0.3403(4) 0.3882(5) 0.7094(13) 0.065(2) Uani 1 1 d .
H23 H 0.3751 0.4171 0.6753 0.078 Uiso 1 1 calc R
C24 C 0.3459(4) 0.3100(5) 0.7839(12) 0.053(2) Uani 1 1 d .
H24 H 0.3841 0.2853 0.7958 0.063 Uiso 1 1 calc R
N1 N 0.4492(3) 0.2764(3) 1.3932(8) 0.0391(13) Uani 1 1 d .
O1 O 0.4097(2) 0.2961(3) 1.2824(8) 0.0587(15) Uani 1 1 d .
O2 O 0.4659(3) 0.3245(4) 1.5059(10) 0.084(2) Uani 1 1 d .
O3 O 0.4723(3) 0.2056(3) 1.3812(8) 0.0596(15) Uani 1 1 d .
N2 N 0.3910(4) 0.0719(4) 0.4630(9) 0.0552(18) Uani 1 1 d .
O4 O 0.4110(6) 0.0482(5) 0.6047(12) 0.142(4) Uani 1 1 d .
O5 O 0.3500(3) 0.1211(4) 0.4377(12) 0.086(2) Uani 1 1 d .
O6 O 0.4185(3) 0.0399(4) 0.3349(10) 0.0772(19) Uani 1 1 d .
N3 N 0.3154(3) 0.9058(4) 0.4196(9) 0.0426(13) Uani 1 1 d .
O7 O 0.2767(3) 0.9325(5) 0.3351(18) 0.139(4) Uani 1 1 d .
O8 O 0.3554(4) 0.8721(6) 0.359(2) 0.178(7) Uani 1 1 d .
O9 O 0.3161(6) 0.9105(12) 0.5677(15) 0.241(9) Uani 1 1 d .

loop_
_atom_site_aniso_label
_atom_site_aniso_U_11
_atom_site_aniso_U_22
_atom_site_aniso_U_33
_atom_site_aniso_U_23
_atom_site_aniso_U_13
_atom_site_aniso_U_12
Ag1 0.0645(3) 0.0281(2) 0.0482(3) -0.0014(2) 0.0017(3) -0.0141(2)
Ag2 0.0734(4) 0.0569(3) 0.0436(3) -0.0125(3) 0.0196(3) -0.0134(3)
Ag3 0.0562(3) 0.0502(3) 0.0515(4) -0.0008(3) -0.0100(3) -0.0049(3)
Ag4 0.0660(4) 0.0592(3) 0.0462(3) -0.0103(3) 0.0183(3) -0.0074(3)
Ag5 0.0890(5) 0.0634(4) 0.0583(4) -0.0042(3) -0.0347(4) -0.0054(4)
Ag6 0.0667(4) 0.0410(3) 0.1009(6) 0.0037(3) 0.0146(4) 0.0200(3)
C1 0.038(3) 0.028(3) 0.033(3) 0.003(3) 0.000(3) -0.001(3)
C2 0.034(3) 0.033(3) 0.028(3) -0.001(3) -0.004(3) -0.006(3)
C3 0.045(4) 0.029(3) 0.032(3) -0.001(3) -0.002(3) -0.005(3)
C4 0.059(5) 0.037(4) 0.067(5) -0.011(4) 0.017(4) -0.006(4)
C5 0.065(6) 0.050(5) 0.072(6) -0.004(4) 0.020(5) -0.020(4)
C6 0.075(6) 0.030(3) 0.069(6) 0.002(4) 0.003(4) -0.015(4)
C7 0.076(6) 0.034(3) 0.071(6) -0.011(4) 0.005(5) -0.001(4)
C8 0.055(4) 0.038(4) 0.061(5) -0.001(4) 0.010(4) -0.003(3)
C9 0.039(3) 0.029(3) 0.037(4) 0.002(3) 0.000(3) 0.003(3)
C10 0.037(3) 0.029(3) 0.038(4) 0.004(3) -0.001(3) -0.002(3)
C11 0.041(4) 0.031(3) 0.042(4) 0.006(3) -0.006(3) -0.013(3)
C12 0.057(5) 0.043(4) 0.055(5) -0.003(4) 0.004(4) -0.013(4)
C13 0.090(7) 0.036(4) 0.077(6) -0.007(4) -0.005(6) -0.016(4)
C14 0.091(7) 0.052(4) 0.050(5) 0.007(4) -0.003(5) -0.038(4)
C15 0.059(5) 0.081(6) 0.061(6) -0.003(5) 0.010(4) -0.031(5)
C16 0.049(4) 0.046(4) 0.056(5) 0.008(4) 0.001(4) -0.011(3)
C17 0.035(4) 0.040(4) 0.038(4) -0.001(3) -0.005(3) -0.002(3)
C18 0.033(3) 0.034(3) 0.037(4) -0.005(3) 0.000(3) -0.001(3)
C19 0.047(4) 0.028(3) 0.034(4) -0.004(3) -0.002(3) -0.001(3)
C20 0.042(4) 0.046(4) 0.046(4) -0.005(3) -0.004(3) 0.004(3)
C21 0.077(6) 0.043(4) 0.058(6) -0.001(4) -0.009(5) 0.021(4)
C22 0.117(8) 0.031(4) 0.052(5) 0.004(3) -0.019(5) 0.000(5)
C23 0.074(6) 0.050(5) 0.070(6) 0.015(4) 0.002(5) -0.012(4)
C24 0.045(4) 0.049(4) 0.064(5) 0.007(4) -0.003(4) -0.003(3)
N1 0.038(3) 0.037(3) 0.042(3) -0.002(3) 0.003(3) -0.001(2)
O1 0.048(3) 0.061(3) 0.067(4) 0.016(3) -0.008(3) -0.001(3)
O2 0.086(4) 0.079(4) 0.087(5) -0.040(4) -0.015(4) -0.001(4)
O3 0.069(4) 0.040(3) 0.070(4) 0.001(3) 0.002(3) 0.010(3)
N2 0.082(5) 0.040(3) 0.043(4) 0.003(3) -0.014(4) -0.017(3)
O4 0.275(12) 0.080(5) 0.070(6) 0.013(5) -0.067(7) 0.008(6)
O5 0.051(4) 0.083(4) 0.125(7) 0.025(5) 0.013(4) 0.005(3)
O6 0.092(5) 0.061(4) 0.079(5) 0.000(4) 0.010(4) 0.000(4)
N3 0.045(3) 0.044(3) 0.038(3) 0.011(3) -0.001(3) 0.000(3)
O7 0.082(6) 0.095(6) 0.241(13) 0.076(7) -0.018(7) 0.018(4)
O8 0.085(6) 0.109(7) 0.340(19) -0.113(9) 0.087(9) -0.009(5)
O9 0.180(11) 0.47(2) 0.075(7) 0.094(11) -0.045(8) -0.170(14)

loop_
_atom_type_symbol
_atom_type_description
_atom_type_scat_dispersion_real
_atom_type_scat_dispersion_imag
_atom_type_scat_source
C C 0.0033 0.0016 'International Tables Vol C Tables 4.2.6.8 and 6.1.1.4'
H H 0.0000 0.0000 'International Tables Vol C Tables 4.2.6.8 and 6.1.1.4'
N N 0.0061 0.0033 'International Tables Vol C Tables 4.2.6.8 and 6.1.1.4'
O O 0.0106 0.0060 'International Tables Vol C Tables 4.2.6.8 and 6.1.1.4'
Ag Ag -0.8971 1.1015 'International Tables Vol C Tables 4.2.6.8 and 6.1.1.4'

loop_
_geom_angle_atom_site_label_1
_geom_angle_atom_site_label_2
_geom_angle_atom_site_label_3
_geom_angle
_geom_angle_site_symmetry_1
_geom_angle_site_symmetry_3
C1 Ag1 C9 171.9(2) . .
C1 Ag1 Ag3 56.93(18) . .
C9 Ag1 Ag3 115.51(19) . .
C1 Ag1 Ag4 49.50(17) . 2_655
C9 Ag1 Ag4 134.68(19) . 2_655
Ag3 Ag1 Ag4 78.04(2) . 2_655
C1 Ag1 Ag6 121.60(17) . .
C9 Ag1 Ag6 50.35(18) . .
Ag3 Ag1 Ag6 67.01(2) . .
Ag4 Ag1 Ag6 133.09(3) 2_655 .
C1 Ag1 Ag2 48.49(19) . .
C9 Ag1 Ag2 135.1(2) . .
Ag3 Ag1 Ag2 97.20(2) . .
Ag4 Ag1 Ag2 79.43(2) 2_655 .
Ag6 Ag1 Ag2 133.50(3) . .
C1 Ag1 Ag4 135.20(19) . .
C9 Ag1 Ag4 48.2(2) . .
Ag3 Ag1 Ag4 141.83(3) . .
Ag4 Ag1 Ag4 139.59(2) 2_655 .
Ag6 Ag1 Ag4 82.62(2) . .
Ag2 Ag1 Ag4 87.04(2) . .
C1 Ag1 Ag2 137.23(18) . 2_655
C9 Ag1 Ag2 46.69(18) . 2_655
Ag3 Ag1 Ag2 116.43(3) . 2_655
Ag4 Ag1 Ag2 88.08(2) 2_655 2_655
Ag6 Ag1 Ag2 80.91(2) . 2_655
Ag2 Ag1 Ag2 140.83(2) . 2_655
Ag4 Ag1 Ag2 78.79(2) . 2_655
C9 Ag2 C1 152.3(2) 2_654 .
C9 Ag2 O3 81.1(2) 2_654 1_554
C1 Ag2 O3 126.3(2) . 1_554
C9 Ag2 C2 145.4(2) 2_654 .
C1 Ag2 C2 29.0(2) . .
O3 Ag2 C2 111.77(19) 1_554 .
C9 Ag2 C10 27.2(2) 2_654 2_654
C1 Ag2 C10 142.4(2) . 2_654
O3 Ag2 C10 77.9(2) 1_554 2_654
C2 Ag2 C10 121.23(19) . 2_654
C9 Ag2 Ag1 125.60(15) 2_654 .
C1 Ag2 Ag1 43.57(14) . .
O3 Ag2 Ag1 128.39(13) 1_554 .
C2 Ag2 Ag1 72.61(13) . .
C10 Ag2 Ag1 146.34(14) 2_654 .
C9 Ag2 Ag1 42.22(15) 2_654 2_654
C1 Ag2 Ag1 129.71(14) . 2_654
O3 Ag2 Ag1 90.61(12) 1_554 2_654
C2 Ag2 Ag1 156.35(14) . 2_654
C10 Ag2 Ag1 69.42(13) 2_654 2_654
Ag1 Ag2 Ag1 87.728(18) . 2_654
C17 Ag3 O1 125.3(2) . .
C17 Ag3 C1 119.2(2) . .
O1 Ag3 C1 103.81(19) . .
C17 Ag3 C18 27.5(2) . .
O1 Ag3 C18 106.69(18) . .
C1 Ag3 C18 112.8(2) . .
C17 Ag3 Ag1 89.40(16) . .
O1 Ag3 Ag1 144.54(13) . .
C1 Ag3 Ag1 44.91(13) . .
C18 Ag3 Ag1 102.33(14) . .
C17 Ag3 Ag6 41.66(15) . .
O1 Ag3 Ag6 154.97(13) . .
C1 Ag3 Ag6 100.71(14) . .
C18 Ag3 Ag6 67.51(13) . .
Ag1 Ag3 Ag6 57.344(19) . .
C1 Ag4 C9 148.9(2) 2_654 .
C1 Ag4 O4 114.2(3) 2_654 .
C9 Ag4 O4 85.2(3) . .
C1 Ag4 C10 141.7(2) 2_654 .
C9 Ag4 C10 27.7(2) . .
O4 Ag4 C10 103.8(3) . .
C1 Ag4 Ag1 44.88(14) 2_654 2_654
C9 Ag4 Ag1 129.61(16) . 2_654
O4 Ag4 Ag1 74.4(3) . 2_654
C10 Ag4 Ag1 154.89(15) . 2_654
C1 Ag4 Ag1 128.59(15) 2_654 .
C9 Ag4 Ag1 42.52(15) . .
O4 Ag4 Ag1 55.82(19) . .
C10 Ag4 Ag1 70.14(14) . .
Ag1 Ag4 Ag1 89.446(18) 2_654 .
C17 Ag5 C17 141.3(3) 4_554 .
C17 Ag5 C18 117.4(2) 4_554 .
C17 Ag5 C18 28.3(2) . .
C17 Ag5 Ag6 48.50(16) 4_554 4_554
C17 Ag5 Ag6 145.22(16) . 4_554
C18 Ag5 Ag6 152.08(15) . 4_554
C17 Ag5 Ag6 166.78(17) 4_554 .
C17 Ag5 Ag6 44.10(15) . .
C18 Ag5 Ag6 71.00(15) . .
Ag6 Ag5 Ag6 119.22(3) 4_554 .
C17 Ag6 C9 135.7(2) . .
C17 Ag6 C10 157.7(2) . .
C9 Ag6 C10 27.6(2) . .
C17 Ag6 Ag5 51.08(18) . 4
C9 Ag6 Ag5 165.09(18) . 4
C10 Ag6 Ag5 150.13(14) . 4
C17 Ag6 Ag1 93.06(17) . .
C9 Ag6 Ag1 44.84(15) . .
C10 Ag6 Ag1 72.43(13) . .
Ag5 Ag6 Ag1 132.80(3) 4 .
C17 Ag6 Ag5 50.27(18) . .
C9 Ag6 Ag5 114.43(18) . .
C10 Ag6 Ag5 114.50(16) . .
Ag5 Ag6 Ag5 80.192(19) 4 .
Ag1 Ag6 Ag5 100.43(3) . .
C17 Ag6 Ag3 48.03(17) . .
C9 Ag6 Ag3 99.10(16) . .
C10 Ag6 Ag3 126.21(14) . .
Ag5 Ag6 Ag3 77.24(2) 4 .
Ag1 Ag6 Ag3 55.643(19) . .
Ag5 Ag6 Ag3 89.51(2) . .
C2 C1 Ag1 175.0(6) . .
C2 C1 Ag4 98.0(5) . 2_655
Ag1 C1 Ag4 85.6(2) . 2_655
C2 C1 Ag2 87.4(5) . .
Ag1 C1 Ag2 87.9(2) . .
Ag4 C1 Ag2 115.4(3) 2_655 .
C2 C1 Ag3 104.3(5) . .
Ag1 C1 Ag3 78.2(2) . .
Ag4 C1 Ag3 102.1(3) 2_655 .
Ag2 C1 Ag3 138.8(3) . .
C1 C2 C3 178.6(7) . .
C1 C2 Ag2 63.5(4) . .
C3 C2 Ag2 117.7(4) . .
C8 C3 C4 119.3(6) . .
C8 C3 C2 121.4(6) . .
C4 C3 C2 119.3(6) . .
C5 C4 C3 119.9(7) . .
C5 C4 H4 120.0 . .
C3 C4 H4 120.0 . .
C6 C5 C4 120.5(8) . .
C6 C5 H5 119.7 . .
C4 C5 H5 119.7 . .
C5 C6 C7 120.7(7) . .
C5 C6 H6 119.7 . .
C7 C6 H6 119.7 . .
C6 C7 C8 119.0(7) . .
C6 C7 H7 120.5 . .
C8 C7 H7 120.5 . .
C3 C8 C7 120.5(7) . .
C3 C8 H8 119.8 . .
C7 C8 H8 119.8 . .
C10 C9 Ag1 174.7(6) . .
C10 C9 Ag2 93.9(5) . 2_655
Ag1 C9 Ag2 91.1(3) . 2_655
C10 C9 Ag6 91.2(5) . .
Ag1 C9 Ag6 84.8(2) . .
Ag2 C9 Ag6 119.9(3) 2_655 .
C10 C9 Ag4 89.8(5) . .
Ag1 C9 Ag4 89.3(2) . .
Ag2 C9 Ag4 118.9(3) 2_655 .
Ag6 C9 Ag4 120.9(3) . .
C9 C10 C11 176.3(7) . .
C9 C10 Ag4 62.5(5) . .
C11 C10 Ag4 116.4(5) . .
C9 C10 Ag6 61.1(4) . .
C11 C10 Ag6 122.4(4) . .
Ag4 C10 Ag6 100.1(2) . .
C9 C10 Ag2 58.9(4) . 2_655
C11 C10 Ag2 118.5(4) . 2_655
Ag4 C10 Ag2 97.4(2) . 2_655
Ag6 C10 Ag2 97.3(2) . 2_655
C12 C11 C16 119.8(6) . .
C12 C11 C10 118.8(6) . .
C16 C11 C10 121.4(6) . .
C11 C12 C13 119.3(8) . .
C11 C12 H12 120.3 . .
C13 C12 H12 120.3 . .
C14 C13 C12 119.5(8) . .
C14 C13 H13 120.3 . .
C12 C13 H13 120.3 . .
C13 C14 C15 120.9(7) . .
C13 C14 H14 119.6 . .
C15 C14 H14 119.6 . .
C16 C15 C14 119.9(8) . .
C16 C15 H15 120.1 . .
C14 C15 H15 120.1 . .
C15 C16 C11 120.6(8) . .
C15 C16 H16 119.7 . .
C11 C16 H16 119.7 . .
C18 C17 Ag6 155.1(6) . .
C18 C17 Ag5 124.2(5) . 4
Ag6 C17 Ag5 80.4(2) . 4
C18 C17 Ag5 81.8(5) . .
Ag6 C17 Ag5 85.6(2) . .
Ag5 C17 Ag5 111.5(3) 4 .
C18 C17 Ag3 84.4(5) . .
Ag6 C17 Ag3 90.3(2) . .
Ag5 C17 Ag3 109.9(3) 4 .
Ag5 C17 Ag3 137.0(3) . .
C17 C18 C19 176.3(7) . .
C17 C18 Ag5 69.9(4) . .
C19 C18 Ag5 110.3(4) . .
C17 C18 Ag3 68.0(4) . .
C19 C18 Ag3 114.2(4) . .
Ag5 C18 Ag3 122.0(2) . .
C20 C19 C24 119.9(6) . .
C20 C19 C18 120.3(6) . .
C24 C19 C18 119.7(6) . .
C21 C20 C19 120.0(7) . .
C21 C20 H20 120.0 . .
C19 C20 H20 120.0 . .
C22 C21 C20 119.3(7) . .
C22 C21 H21 120.4 . .
C20 C21 H21 120.4 . .
C23 C22 C21 120.7(7) . .
C23 C22 H22 119.7 . .
C21 C22 H22 119.7 . .
C22 C23 C24 120.9(8) . .
C22 C23 H23 119.6 . .
C24 C23 H23 119.6 . .
C23 C24 C19 119.2(8) . .
C23 C24 H24 120.4 . .
C19 C24 H24 120.4 . .
O2 N1 O3 120.6(7) . .
O2 N1 O1 121.8(6) . .
O3 N1 O1 117.6(6) . .
N1 O1 Ag3 102.9(4) . .
N1 O3 Ag2 120.7(5) . 1_556
O5 N2 O4 127.4(10) . .
O5 N2 O6 119.9(8) . .
O4 N2 O6 112.6(9) . .
N2 O4 Ag4 118.6(6) . .
O8 N3 O9 115.3(13) . .
O8 N3 O7 121.7(12) . .
O9 N3 O7 123.0(12) . .

loop_
_geom_bond_atom_site_label_1
_geom_bond_atom_site_label_2
_geom_bond_distance
_geom_bond_site_symmetry_2
Ag1 C1 2.114(6) .
Ag1 C9 2.116(6) .
Ag1 Ag3 2.9303(8) .
Ag1 Ag4 2.9868(8) 2_655
Ag1 Ag6 2.9884(9) .
Ag1 Ag2 3.0651(8) .
Ag1 Ag4 3.1305(8) .
Ag1 Ag2 3.1482(8) 2_655
Ag2 C9 2.291(7) 2_654
Ag2 C1 2.297(7) .
Ag2 O3 2.546(6) 1_554
Ag2 C2 2.563(6) .
Ag2 C10 2.670(7) 2_654
Ag2 Ag1 3.1481(8) 2_654
Ag3 C17 2.430(6) .
Ag3 O1 2.483(6) .
Ag3 C1 2.509(6) .
Ag3 C18 2.607(7) .
Ag3 Ag6 3.2677(9) .
Ag4 C1 2.278(6) 2_654
Ag4 C9 2.335(7) .
Ag4 O4 2.573(8) .
Ag4 C10 2.632(7) .
Ag4 Ag1 2.9868(8) 2_654
Ag5 C17 2.256(7) 4_554
Ag5 C17 2.400(7) .
Ag5 C18 2.530(6) .
Ag5 Ag6 2.8593(9) 4_554
Ag5 Ag6 3.1116(10) .
Ag6 C17 2.172(6) .
Ag6 C9 2.310(6) .
Ag6 C10 2.638(6) .
Ag6 Ag5 2.8593(9) 4
C1 C2 1.246(8) .
C1 Ag4 2.278(6) 2_655
C2 C3 1.439(8) .
C3 C8 1.373(10) .
C3 C4 1.389(10) .
C4 C5 1.385(10) .
C4 H4 0.9300 .
C5 C6 1.360(11) .
C5 H5 0.9300 .
C6 C7 1.377(12) .
C6 H6 0.9300 .
C7 C8 1.404(10) .
C7 H7 0.9300 .
C8 H8 0.9300 .
C9 C10 1.223(9) .
C9 Ag2 2.291(7) 2_655
C10 C11 1.453(8) .
C10 Ag2 2.670(7) 2_655
C11 C12 1.380(10) .
C11 C16 1.388(10) .
C12 C13 1.400(10) .
C12 H12 0.9300 .
C13 C14 1.369(13) .
C13 H13 0.9300 .
C14 C15 1.379(13) .
C14 H14 0.9300 .
C15 C16 1.355(10) .
C15 H15 0.9300 .
C16 H16 0.9300 .
C17 C18 1.211(9) .
C17 Ag5 2.256(7) 4
C18 C19 1.452(9) .
C19 C20 1.389(10) .
C19 C24 1.389(10) .
C20 C21 1.384(10) .
C20 H20 0.9300 .
C21 C22 1.384(12) .
C21 H21 0.9300 .
C22 C23 1.359(12) .
C22 H22 0.9300 .
C23 C24 1.380(11) .
C23 H23 0.9300 .
C24 H24 0.9300 .
N1 O2 1.209(8) .
N1 O3 1.245(7) .
N1 O1 1.250(8) .
O3 Ag2 2.546(6) 1_556
N2 O5 1.211(9) .
N2 O4 1.224(10) .
N2 O6 1.255(10) .
N3 O8 1.129(9) .
N3 O9 1.129(13) .
N3 O7 1.147(10) .
